data_1507021
loop_
_publ_author_name
'Payne, Marcia M.'
'Odom, Susan A.'
'Parkin, Sean R.'
'Anthony, John E.'

_publ_section_title
;
 Stable, crystalline acenedithiophenes with up to seven linearly fused
 rings.
;
_journal_issue 19
_journal_name_full 'Organic letters'
_journal_page_first 3325
_journal_page_last 3328
_journal_paper_doi 10.1021/ol048686d
_journal_volume 6
_journal_year 2004
_chemical_formula_sum 'C44 H52 S2 Si2'
_chemical_formula_weight 701.16
_chemical_name_systematic
; 
 ? 
;
_space_group_IT_number 4
_symmetry_cell_setting monoclinic
_symmetry_space_group_name_Hall 'P 2yb'
_symmetry_space_group_name_H-M 'P 1 21 1'
_atom_sites_solution_hydrogens geom
_atom_sites_solution_primary direct
_atom_sites_solution_secondary difmap
_audit_creation_method SHELXL-97
_cell_angle_alpha 90.00
_cell_angle_beta 100.0938(10)
_cell_angle_gamma 90.00
_cell_formula_units_Z 2
_cell_length_a 8.6921(2)
_cell_length_b 17.7256(4)
_cell_length_c 13.3778(3)
_cell_measurement_reflns_used 4746
_cell_measurement_temperature 90.0(2)
_cell_measurement_theta_max 27.48
_cell_measurement_theta_min 1.00
_cell_volume 2029.25(8)
_computing_cell_refinement 'SCALEPACK (Otwinowski & Minor, 1997)'
_computing_data_collection 'COLLECT (Nonius, 1998)'
_computing_data_reduction 'DENZO-SMN (Otwinowski & Minor, 1997)'
_computing_molecular_graphics 'XP in SHELXTL (Sheldrick, 1994)'
_computing_publication_material
; 
SHELX97-2 (Sheldrick, 1997) and local procedures 
;
_computing_structure_refinement 'SHELXL-97 (Sheldrick, 1997)'
_computing_structure_solution 'SHELXS-97 (Sheldrick, 1990)'
_diffrn_ambient_temperature 90.0(2)
_diffrn_detector_area_resol_mean 18
_diffrn_measured_fraction_theta_full .999
_diffrn_measured_fraction_theta_max .999
_diffrn_measurement_device_type 'Nonius KappaCCD diffractometer'
_diffrn_measurement_method '\w scans at fixed \c = 55\%'
_diffrn_radiation_monochromator graphite
_diffrn_radiation_source 'fine-focus sealed tube'
_diffrn_radiation_type MoK\a
_diffrn_radiation_wavelength 0.71073
_diffrn_reflns_av_R_equivalents 0.0000
_diffrn_reflns_av_sigmaI/netI 0.0851
_diffrn_reflns_limit_h_max 11
_diffrn_reflns_limit_h_min -11
_diffrn_reflns_limit_k_max 21
_diffrn_reflns_limit_k_min -23
_diffrn_reflns_limit_l_max 17
_diffrn_reflns_limit_l_min -17
_diffrn_reflns_number 8637
_diffrn_reflns_theta_full 27.48
_diffrn_reflns_theta_max 27.48
_diffrn_reflns_theta_min 1.93
_exptl_absorpt_coefficient_mu 0.219
_exptl_absorpt_correction_T_max 0.9784
_exptl_absorpt_correction_T_min 0.9372
_exptl_absorpt_correction_type multi-scan
_exptl_absorpt_process_details 'Scalepack (Otwinowski & Minor, 1997)'
_exptl_crystal_colour 'irregular wedge'
_exptl_crystal_density_diffrn 1.148
_exptl_crystal_density_method 'not measured'
_exptl_crystal_description 'dark green'
_exptl_crystal_F_000 752
_exptl_crystal_size_max 0.30
_exptl_crystal_size_mid 0.20
_exptl_crystal_size_min 0.10
_refine_diff_density_max .562
_refine_diff_density_min -.340
_refine_diff_density_rms .063
_refine_ls_abs_structure_details 'Flack H D (1983), Acta Cryst. A39, 876-881'
_refine_ls_abs_structure_Flack 0.50
_refine_ls_extinction_method none
_refine_ls_goodness_of_fit_ref 1.015
_refine_ls_hydrogen_treatment mixed
_refine_ls_matrix_type full
_refine_ls_number_parameters 465
_refine_ls_number_reflns 8637
_refine_ls_number_restraints 281
_refine_ls_restrained_S_all 1.003
_refine_ls_R_factor_all 0.0958
_refine_ls_R_factor_gt 0.0552
_refine_ls_shift/su_max 0.040
_refine_ls_shift/su_mean 0.002
_refine_ls_structure_factor_coef Fsqd
_refine_ls_weighting_details 'calc w=1/[\s^2^(Fo^2^)+(0.0577P)^2^+0.5414P] where P=(Fo^2^+2Fc^2^)/3'
_refine_ls_weighting_scheme calc
_refine_ls_wR_factor_gt 0.1131
_refine_ls_wR_factor_ref 0.1294
_reflns_number_gt 6124
_reflns_number_total 8637
_reflns_threshold_expression >2\s(I)
_cod_data_source_file ol048686dsi20040715_122824.cif
_cod_data_source_block k03277
_cod_original_sg_symbol_H-M 'P 21'
_cod_database_code 1507021

loop_
_symmetry_equiv_pos_as_xyz
'x, y, z'
'-x, y+1/2, -z'

loop_
_atom_site_label
_atom_site_type_symbol
_atom_site_fract_x
_atom_site_fract_y
_atom_site_fract_z
_atom_site_U_iso_or_equiv
_atom_site_adp_type
_atom_site_occupancy
_atom_site_symmetry_multiplicity
_atom_site_calc_flag
_atom_site_refinement_flags
_atom_site_disorder_assembly
_atom_site_disorder_group
Si1 Si -0.04570(10) -0.03780(5) 0.17079(6) 0.0193(2) Uani 1 1 d . . .
Si2 Si 0.17579(11) 0.61525(5) 0.29366(7) 0.0216(2) Uani 1 1 d . B .
C1 C 0.0320(4) 0.21085(18) 0.2143(2) 0.0147(8) Uani 1 1 d . . .
C2 C -0.0754(4) 0.25326(19) 0.2601(2) 0.0175(8) Uani 1 1 d . . .
C3 C -0.2086(4) 0.22053(19) 0.2873(2) 0.0171(8) Uani 1 1 d . . .
H3 H -0.2284 0.1685 0.2734 0.021 Uiso 1 1 calc R . .
C4 C -0.3134(4) 0.26132(19) 0.3340(3) 0.0187(8) Uani 1 1 d . B .
C5 C -0.4474(4) 0.2276(2) 0.3625(3) 0.0204(8) Uani 1 1 d . . .
H5 H -0.4706 0.1762 0.3465 0.024 Uiso 1 1 calc R A 1
C6 C -0.5430(4) 0.2682(2) 0.4124(2) 0.0218(7) Uani 0.513(4) 1 d PDU B 1
C7 C -0.6827(15) 0.2458(7) 0.4434(11) 0.0258(6) Uani 0.513(4) 1 d PDU B 1
H7 H -0.7275 0.1972 0.4300 0.031 Uiso 0.513(4) 1 calc PR B 1
C8 C -0.7482(10) 0.3008(4) 0.4948(8) 0.0282(10) Uani 0.513(4) 1 d PDU B 1
H8 H -0.8399 0.2933 0.5232 0.034 Uiso 0.513(4) 1 calc PR B 1
S9 S -0.6467(4) 0.38529(17) 0.5026(3) 0.0282(6) Uani 0.513(4) 1 d PDU B 1
C10 C -0.5095(4) 0.34602(19) 0.4365(2) 0.0233(7) Uani 0.513(4) 1 d PDU B 1
C6' C -0.5430(4) 0.2682(2) 0.4124(2) 0.0218(7) Uani 0.487(4) 1 d PDU B 2
S7' S -0.7096(4) 0.23717(18) 0.4561(3) 0.0258(6) Uani 0.487(4) 1 d PDU B 2
C8' C -0.7376(11) 0.3266(4) 0.5036(8) 0.0282(10) Uani 0.487(4) 1 d PDU B 2
H8' H -0.8214 0.3388 0.5377 0.034 Uiso 0.487(4) 1 calc PR B 2
C9' C -0.6261(17) 0.3779(8) 0.4867(13) 0.0282(6) Uani 0.487(4) 1 d PDU B 2
H9' H -0.6267 0.4293 0.5064 0.034 Uiso 0.487(4) 1 calc PR B 2
C10' C -0.5095(4) 0.34602(19) 0.4365(2) 0.0233(7) Uani 0.487(4) 1 d PDU B 2
C11 C -0.3837(4) 0.38060(19) 0.4089(3) 0.0207(8) Uani 1 1 d . . .
H11 H -0.3642 0.4323 0.4248 0.025 Uiso 1 1 calc R B 1
C12 C -0.2817(4) 0.3402(2) 0.3569(3) 0.0181(8) Uani 1 1 d . B .
C13 C -0.1504(4) 0.37370(19) 0.3287(3) 0.0191(8) Uani 1 1 d . . .
H13 H -0.1304 0.4256 0.3429 0.023 Uiso 1 1 calc R B .
C14 C -0.0468(4) 0.33247(18) 0.2797(2) 0.0155(8) Uani 1 1 d . B .
C15 C 0.0866(4) 0.36719(18) 0.2503(3) 0.0168(8) Uani 1 1 d . . .
C16 C 0.1919(4) 0.32493(18) 0.2031(3) 0.0164(8) Uani 1 1 d . B .
C17 C 0.3244(4) 0.3590(2) 0.1737(3) 0.0174(8) Uani 1 1 d . . .
H17 H 0.3461 0.4109 0.1877 0.021 Uiso 1 1 calc R B 1
C18 C 0.4215(4) 0.31700(19) 0.1247(3) 0.0179(7) Uani 0.606(3) 1 d PDU B 1
C19 C 0.5581(14) 0.3410(7) 0.0898(12) 0.0232(7) Uani 0.606(3) 1 d PDU B 1
H19 H 0.5967 0.3911 0.0979 0.028 Uiso 0.606(3) 1 calc PR B 1
C20 C 0.6299(8) 0.2855(3) 0.0434(6) 0.0257(10) Uani 0.606(3) 1 d PDU B 1
H20 H 0.7227 0.2929 0.0163 0.031 Uiso 0.606(3) 1 calc PR B 1
S21 S 0.5306(3) 0.19932(13) 0.0401(2) 0.0254(5) Uani 0.606(3) 1 d PDU B 1
C22 C 0.3899(4) 0.23839(19) 0.1034(3) 0.0195(7) Uani 0.606(3) 1 d PDU B 1
C18' C 0.4215(4) 0.31700(19) 0.1247(3) 0.0179(7) Uani 0.394(3) 1 d PDU B 2
S19' S 0.5877(5) 0.3463(3) 0.0812(4) 0.0232(7) Uani 0.394(3) 1 d PDU B 2
C20' C 0.6152(12) 0.2566(5) 0.0335(9) 0.0257(10) Uani 0.394(3) 1 d PDU B 2
H20' H 0.6992 0.2437 -0.0002 0.031 Uiso 0.394(3) 1 calc PR B 2
C21' C 0.5013(19) 0.2070(9) 0.0503(15) 0.0254(5) Uani 0.394(3) 1 d PDU B 2
H21' H 0.4977 0.1560 0.0281 0.031 Uiso 0.394(3) 1 calc PR B 2
C22' C 0.3899(4) 0.23839(19) 0.1034(3) 0.0195(7) Uani 0.394(3) 1 d PDU B 2
C23 C 0.2662(4) 0.20353(19) 0.1338(2) 0.0188(8) Uani 1 1 d . . .
H23 H 0.2491 0.1512 0.1210 0.023 Uiso 1 1 calc R B 1
C24 C 0.1626(4) 0.24473(18) 0.1842(3) 0.0165(8) Uani 1 1 d . B .
C25 C 0.0081(3) 0.13153(17) 0.1985(2) 0.0174(7) Uani 1 1 d . . .
C26 C -0.0107(4) 0.06460(18) 0.1863(2) 0.0190(7) Uani 1 1 d . . .
C27 C -0.0028(4) -0.06750(17) 0.0433(2) 0.0221(8) Uani 1 1 d . . .
H27 H -0.0957 -0.0528 -0.0082 0.027 Uiso 1 1 calc R . .
C28 C 0.1402(4) -0.0285(2) 0.0122(3) 0.0309(8) Uani 1 1 d . . .
H28A H 0.2356 -0.0457 0.0565 0.046 Uiso 1 1 calc R . .
H28B H 0.1303 0.0263 0.0185 0.046 Uiso 1 1 calc R . .
H28C H 0.1455 -0.0413 -0.0584 0.046 Uiso 1 1 calc R . .
C29 C 0.0131(5) -0.15346(19) 0.0366(3) 0.0350(9) Uani 1 1 d . . .
H29A H 0.0352 -0.1671 -0.0304 0.052 Uiso 1 1 calc R . .
H29B H -0.0846 -0.1774 0.0468 0.052 Uiso 1 1 calc R . .
H29C H 0.0988 -0.1707 0.0893 0.052 Uiso 1 1 calc R . .
C30 C 0.0844(4) -0.08718(18) 0.2779(2) 0.0251(8) Uani 1 1 d . . .
H30 H 0.0632 -0.1425 0.2696 0.030 Uiso 1 1 calc R . .
C31 C 0.2593(4) -0.0755(2) 0.2792(3) 0.0365(10) Uani 1 1 d . . .
H31A H 0.2827 -0.0214 0.2817 0.055 Uiso 1 1 calc R . .
H31B H 0.2878 -0.0973 0.2177 0.055 Uiso 1 1 calc R . .
H31C H 0.3192 -0.1003 0.3391 0.055 Uiso 1 1 calc R . .
C32 C 0.0448(5) -0.0640(2) 0.3806(3) 0.0404(11) Uani 1 1 d . . .
H32A H 0.1033 -0.0957 0.4342 0.061 Uiso 1 1 calc R . .
H32B H -0.0675 -0.0704 0.3794 0.061 Uiso 1 1 calc R . .
H32C H 0.0733 -0.0110 0.3941 0.061 Uiso 1 1 calc R . .
C33 C -0.2571(4) -0.05241(19) 0.1811(3) 0.0335(9) Uani 1 1 d . . .
H33 H -0.2713 -0.0293 0.2471 0.040 Uiso 1 1 calc R . .
C34 C -0.3074(5) -0.1348(2) 0.1850(3) 0.0430(11) Uani 1 1 d . . .
H34A H -0.4146 -0.1371 0.1983 0.065 Uiso 1 1 calc R . .
H34B H -0.2372 -0.1610 0.2393 0.065 Uiso 1 1 calc R . .
H34C H -0.3026 -0.1591 0.1198 0.065 Uiso 1 1 calc R . .
C35 C -0.3657(5) -0.0097(2) 0.0982(4) 0.0538(13) Uani 1 1 d . . .
H35A H -0.3626 -0.0331 0.0323 0.081 Uiso 1 1 calc R . .
H35B H -0.3316 0.0430 0.0971 0.081 Uiso 1 1 calc R . .
H35C H -0.4727 -0.0115 0.1121 0.081 Uiso 1 1 calc R . .
C36 C 0.1142(4) 0.44653(18) 0.2663(2) 0.0192(7) Uani 1 1 d . B .
C37 C 0.1371(4) 0.51350(18) 0.2776(2) 0.0199(7) Uani 1 1 d . . .
C38 C 0.0496(4) 0.66467(18) 0.1851(2) 0.0251(8) Uani 1 1 d . . .
H38 H 0.0659 0.7201 0.1963 0.030 Uiso 1 1 calc R B .
C39 C 0.0998(5) 0.6456(2) 0.0834(3) 0.0382(10) Uani 1 1 d . B .
H39A H 0.0914 0.5910 0.0718 0.057 Uiso 1 1 calc R . .
H39B H 0.2083 0.6615 0.0855 0.057 Uiso 1 1 calc R . .
H39C H 0.0318 0.6720 0.0283 0.057 Uiso 1 1 calc R . .
C40 C -0.1251(4) 0.6493(2) 0.1800(3) 0.0359(10) Uani 1 1 d . B .
H40A H -0.1847 0.6745 0.1203 0.054 Uiso 1 1 calc R . .
H40B H -0.1580 0.6688 0.2415 0.054 Uiso 1 1 calc R . .
H40C H -0.1443 0.5949 0.1750 0.054 Uiso 1 1 calc R . .
C41 C 0.1309(5) 0.64505(19) 0.4192(3) 0.0379(10) Uani 1 1 d . . .
H41 H 0.2304 0.6368 0.4682 0.045 Uiso 1 1 calc R B .
C42 C 0.0146(7) 0.6000(3) 0.4592(4) 0.0735(17) Uani 1 1 d . B .
H42A H 0.0072 0.6174 0.5277 0.110 Uiso 1 1 calc R . .
H42B H 0.0457 0.5468 0.4617 0.110 Uiso 1 1 calc R . .
H42C H -0.0873 0.6056 0.4149 0.110 Uiso 1 1 calc R . .
C43 C 0.0986(5) 0.72940(19) 0.4250(3) 0.0361(10) Uani 1 1 d . B .
H43A H 0.0085 0.7428 0.3732 0.054 Uiso 1 1 calc R . .
H43B H 0.1904 0.7578 0.4132 0.054 Uiso 1 1 calc R . .
H43C H 0.0761 0.7417 0.4924 0.054 Uiso 1 1 calc R . .
C44 C 0.3898(4) 0.6293(2) 0.2870(4) 0.0500(12) Uani 1 1 d . . .
H44 H 0.3995 0.6103 0.2181 0.060 Uiso 1 1 calc R B .
C45 C 0.4975(6) 0.5841(3) 0.3545(7) 0.128(3) Uani 1 1 d . B .
H45A H 0.6022 0.5893 0.3375 0.192 Uiso 1 1 calc R . .
H45B H 0.4651 0.5311 0.3477 0.192 Uiso 1 1 calc R . .
H45C H 0.4994 0.6008 0.4245 0.192 Uiso 1 1 calc R . .
C46 C 0.4359(5) 0.7121(2) 0.2848(3) 0.0434(11) Uani 1 1 d . B .
H46A H 0.4181 0.7369 0.3472 0.065 Uiso 1 1 calc R . .
H46B H 0.3726 0.7368 0.2260 0.065 Uiso 1 1 calc R . .
H46C H 0.5467 0.7159 0.2796 0.065 Uiso 1 1 calc R . .

loop_
_atom_site_aniso_label
_atom_site_aniso_U_11
_atom_site_aniso_U_22
_atom_site_aniso_U_33
_atom_site_aniso_U_23
_atom_site_aniso_U_13
_atom_site_aniso_U_12
Si1 0.0206(5) 0.0111(5) 0.0260(5) -0.0006(4) 0.0036(4) -0.0013(4)
Si2 0.0249(5) 0.0113(5) 0.0281(5) -0.0010(4) 0.0033(4) -0.0029(4)
C1 0.0160(19) 0.0135(18) 0.0139(18) -0.0012(15) 0.0003(14) -0.0001(15)
C2 0.016(2) 0.0161(18) 0.0181(19) -0.0012(15) -0.0031(15) 0.0000(15)
C3 0.0184(19) 0.0120(18) 0.0196(18) 0.0002(15) -0.0007(15) -0.0027(14)
C4 0.0179(19) 0.0192(19) 0.0175(18) 0.0005(15) -0.0014(15) -0.0005(15)
C5 0.022(2) 0.0133(18) 0.0240(19) 0.0018(15) -0.0009(15) -0.0035(15)
C6 0.0179(15) 0.0288(15) 0.0179(14) 0.0069(12) 0.0012(12) 0.0008(12)
C7 0.0201(13) 0.0332(11) 0.0259(12) 0.0055(9) 0.0092(8) -0.0032(8)
C8 0.0235(18) 0.035(2) 0.0268(18) 0.005(2) 0.0073(15) 0.0012(19)
S9 0.0223(12) 0.0374(11) 0.0272(14) 0.0013(8) 0.0110(7) 0.0051(8)
C10 0.0197(14) 0.0288(15) 0.0210(14) 0.0041(13) 0.0030(12) 0.0038(12)
C6' 0.0179(15) 0.0288(15) 0.0179(14) 0.0069(12) 0.0012(12) 0.0008(12)
S7' 0.0201(13) 0.0332(11) 0.0259(12) 0.0055(9) 0.0092(8) -0.0032(8)
C8' 0.0235(18) 0.035(2) 0.0268(18) 0.005(2) 0.0073(15) 0.0012(19)
C9' 0.0223(12) 0.0374(11) 0.0272(14) 0.0013(8) 0.0110(7) 0.0051(8)
C10' 0.0197(14) 0.0288(15) 0.0210(14) 0.0041(13) 0.0030(12) 0.0038(12)
C11 0.026(2) 0.0127(19) 0.0215(18) 0.0002(15) -0.0004(15) 0.0035(15)
C12 0.0158(19) 0.0207(19) 0.0167(17) 0.0019(14) 0.0004(14) -0.0009(15)
C13 0.021(2) 0.0095(18) 0.026(2) 0.0007(16) 0.0000(16) 0.0006(15)
C14 0.017(2) 0.0120(18) 0.0168(18) 0.0020(14) 0.0014(15) 0.0000(15)
C15 0.0188(19) 0.0112(18) 0.0189(19) 0.0011(15) -0.0006(15) -0.0007(15)
C16 0.021(2) 0.0110(17) 0.0165(18) 0.0049(15) 0.0015(15) -0.0030(15)
C17 0.0158(18) 0.0146(18) 0.0210(18) 0.0030(15) 0.0005(15) -0.0022(14)
C18 0.0163(15) 0.0172(14) 0.0203(15) 0.0026(12) 0.0029(12) -0.0028(12)
C19 0.0174(17) 0.0256(11) 0.0282(13) 0.0018(9) 0.0084(11) -0.0040(11)
C20 0.0203(18) 0.027(2) 0.0309(19) -0.001(2) 0.0076(15) 0.0002(19)
S21 0.0230(12) 0.0239(9) 0.0317(10) -0.0035(7) 0.0112(7) 0.0039(7)
C22 0.0199(15) 0.0175(14) 0.0210(14) -0.0009(13) 0.0030(12) 0.0034(12)
C18' 0.0163(15) 0.0172(14) 0.0203(15) 0.0026(12) 0.0029(12) -0.0028(12)
S19' 0.0174(17) 0.0256(11) 0.0282(13) 0.0018(9) 0.0084(11) -0.0040(11)
C20' 0.0203(18) 0.027(2) 0.0309(19) -0.001(2) 0.0076(15) 0.0002(19)
C21' 0.0230(12) 0.0239(9) 0.0317(10) -0.0035(7) 0.0112(7) 0.0039(7)
C22' 0.0199(15) 0.0175(14) 0.0210(14) -0.0009(13) 0.0030(12) 0.0034(12)
C23 0.020(2) 0.0148(19) 0.0210(19) -0.0025(16) 0.0018(15) -0.0016(15)
C24 0.019(2) 0.0119(19) 0.0159(18) 0.0029(14) -0.0031(15) 0.0011(15)
C25 0.0134(17) 0.018(2) 0.0206(16) 0.0011(13) 0.0024(12) -0.0008(13)
C26 0.0160(18) 0.0171(19) 0.0244(17) 0.0033(15) 0.0048(14) -0.0004(14)
C27 0.031(2) 0.0127(16) 0.0198(17) -0.0019(13) -0.0022(14) 0.0029(14)
C28 0.037(2) 0.031(2) 0.0266(18) -0.0009(16) 0.0105(15) 0.0085(17)
C29 0.049(3) 0.021(2) 0.031(2) -0.0079(16) -0.0035(18) 0.0083(17)
C30 0.036(2) 0.0154(18) 0.0242(18) -0.0011(14) 0.0047(15) 0.0000(15)
C31 0.034(2) 0.036(2) 0.035(2) 0.0006(17) -0.0043(17) 0.0048(18)
C32 0.054(3) 0.040(2) 0.028(2) -0.0001(18) 0.0109(19) 0.005(2)
C33 0.028(2) 0.020(2) 0.055(2) -0.0008(18) 0.0176(18) -0.0033(15)
C34 0.036(2) 0.026(2) 0.068(3) 0.004(2) 0.010(2) -0.0155(18)
C35 0.023(2) 0.035(2) 0.099(4) 0.007(2) -0.003(2) 0.0001(18)
C36 0.0166(18) 0.025(2) 0.0169(16) -0.0003(14) 0.0043(13) 0.0014(14)
C37 0.0189(19) 0.0165(19) 0.0250(18) -0.0005(15) 0.0056(14) 0.0002(14)
C38 0.043(2) 0.0088(17) 0.0232(18) -0.0016(14) 0.0048(16) 0.0003(15)
C39 0.063(3) 0.027(2) 0.025(2) -0.0045(16) 0.0093(18) -0.0119(19)
C40 0.033(2) 0.034(2) 0.036(2) -0.0062(18) -0.0059(18) 0.0110(18)
C41 0.065(3) 0.021(2) 0.027(2) 0.0031(16) 0.0059(19) 0.0099(19)
C42 0.125(5) 0.047(3) 0.063(3) -0.011(2) 0.055(3) -0.025(3)
C43 0.053(3) 0.024(2) 0.029(2) -0.0058(16) 0.0011(18) 0.0074(18)
C44 0.028(2) 0.019(2) 0.102(4) 0.009(2) 0.008(2) -0.0077(17)
C45 0.021(3) 0.043(3) 0.313(10) 0.045(4) 0.008(4) 0.001(2)
C46 0.032(2) 0.032(2) 0.066(3) 0.004(2) 0.007(2) -0.0124(18)

loop_
_atom_type_symbol
_atom_type_description
_atom_type_scat_dispersion_real
_atom_type_scat_dispersion_imag
_atom_type_scat_source
C C .0033 .0016 'International Tables Vol C Tables 4.2.6.8 and 6.1.1.4'
H H .0000 .0000 'International Tables Vol C Tables 4.2.6.8 and 6.1.1.4'
Si Si .0817 .0704 'International Tables Vol C Tables 4.2.6.8 and 6.1.1.4'
S S .1246 .1234 'International Tables Vol C Tables 4.2.6.8 and 6.1.1.4'

loop_
_geom_angle_atom_site_label_1
_geom_angle_atom_site_label_2
_geom_angle_atom_site_label_3
_geom_angle
C26 Si1 C30 107.88(14)
C26 Si1 C27 108.79(14)
C30 Si1 C27 111.85(15)
C26 Si1 C33 105.68(15)
C30 Si1 C33 110.14(17)
C27 Si1 C33 112.22(17)
C37 Si2 C41 108.65(15)
C37 Si2 C38 107.27(15)
C41 Si2 C38 112.23(16)
C37 Si2 C44 106.53(16)
C41 Si2 C44 111.5(2)
C38 Si2 C44 110.37(18)
C24 C1 C2 121.6(3)
C24 C1 C25 118.8(3)
C2 C1 C25 119.7(3)
C3 C2 C1 122.0(3)
C3 C2 C14 118.7(3)
C1 C2 C14 119.3(3)
C4 C3 C2 122.5(3)
C4 C3 H3 118.8
C2 C3 H3 118.8
C3 C4 C5 122.2(3)
C3 C4 C12 118.8(3)
C5 C4 C12 119.0(3)
C6 C5 C4 120.7(3)
C6 C5 H5 119.7
C4 C5 H5 119.7
C5 C6 C7 129.0(6)
C5 C6 C10 120.1(3)
C7 C6 C10 110.9(6)
C8 C7 C6 113.7(9)
C8 C7 H7 123.1
C6 C7 H7 123.1
C7 C8 S9 113.1(7)
C7 C8 H8 123.5
S9 C8 H8 123.5
C8 S9 C10 90.6(3)
C11 C10 C6 120.9(3)
C11 C10 S9 127.6(3)
C6 C10 S9 111.5(3)
C9' C8' S7' 113.2(7)
C9' C8' H8' 123.4
S7' C8' H8' 123.4
C8' C9' H9' 123.4
C10 C11 C12 120.6(3)
C10 C11 H11 119.7
C12 C11 H11 119.7
C13 C12 C11 122.1(3)
C13 C12 C4 119.2(3)
C11 C12 C4 118.7(3)
C12 C13 C14 121.7(3)
C12 C13 H13 119.2
C14 C13 H13 119.2
C13 C14 C15 121.4(3)
C13 C14 C2 119.1(3)
C15 C14 C2 119.5(3)
C16 C15 C14 121.0(3)
C16 C15 C36 118.7(3)
C14 C15 C36 120.3(3)
C15 C16 C17 121.3(3)
C15 C16 C24 119.1(3)
C17 C16 C24 119.6(3)
C18 C17 C16 119.9(3)
C18 C17 H17 120.1
C16 C17 H17 120.1
C17 C18 C19 128.0(6)
C17 C18 C22 120.5(3)
C19 C18 C22 111.5(6)
C20 C19 C18 114.2(9)
C20 C19 H19 122.9
C18 C19 H19 122.9
C19 C20 S21 112.0(6)
C19 C20 H20 124.0
S21 C20 H20 124.0
C22 S21 C20 91.5(3)
C23 C22 C18 120.9(3)
C23 C22 S21 128.3(3)
C18 C22 S21 110.8(3)
C21' C20' S19' 112.0(8)
C21' C20' H20' 124.0
S19' C20' H20' 124.0
C20' C21' H21' 122.9
C22 C23 C24 120.5(3)
C22 C23 H23 119.7
C24 C23 H23 119.7
C1 C24 C23 121.9(3)
C1 C24 C16 119.5(3)
C23 C24 C16 118.6(3)
C26 C25 C1 179.1(4)
C25 C26 Si1 177.8(3)
C29 C27 C28 110.1(3)
C29 C27 Si1 111.4(2)
C28 C27 Si1 114.6(2)
C29 C27 H27 106.7
C28 C27 H27 106.7
Si1 C27 H27 106.7
C27 C28 H28A 109.5
C27 C28 H28B 109.5
H28A C28 H28B 109.5
C27 C28 H28C 109.5
H28A C28 H28C 109.5
H28B C28 H28C 109.5
C27 C29 H29A 109.5
C27 C29 H29B 109.5
H29A C29 H29B 109.5
C27 C29 H29C 109.5
H29A C29 H29C 109.5
H29B C29 H29C 109.5
C32 C30 C31 109.4(3)
C32 C30 Si1 111.1(2)
C31 C30 Si1 114.1(2)
C32 C30 H30 107.3
C31 C30 H30 107.3
Si1 C30 H30 107.3
C30 C31 H31A 109.5
C30 C31 H31B 109.5
H31A C31 H31B 109.5
C30 C31 H31C 109.5
H31A C31 H31C 109.5
H31B C31 H31C 109.5
C30 C32 H32A 109.5
C30 C32 H32B 109.5
H32A C32 H32B 109.5
C30 C32 H32C 109.5
H32A C32 H32C 109.5
H32B C32 H32C 109.5
C35 C33 C34 110.8(3)
C35 C33 Si1 111.5(3)
C34 C33 Si1 115.0(3)
C35 C33 H33 106.3
C34 C33 H33 106.3
Si1 C33 H33 106.3
C33 C34 H34A 109.5
C33 C34 H34B 109.5
H34A C34 H34B 109.5
C33 C34 H34C 109.5
H34A C34 H34C 109.5
H34B C34 H34C 109.5
C33 C35 H35A 109.5
C33 C35 H35B 109.5
H35A C35 H35B 109.5
C33 C35 H35C 109.5
H35A C35 H35C 109.5
H35B C35 H35C 109.5
C37 C36 C15 178.7(3)
C36 C37 Si2 178.8(3)
C40 C38 C39 110.8(3)
C40 C38 Si2 113.1(2)
C39 C38 Si2 111.3(2)
C40 C38 H38 107.1
C39 C38 H38 107.1
Si2 C38 H38 107.1
C38 C39 H39A 109.5
C38 C39 H39B 109.5
H39A C39 H39B 109.5
C38 C39 H39C 109.5
H39A C39 H39C 109.5
H39B C39 H39C 109.5
C38 C40 H40A 109.5
C38 C40 H40B 109.5
H40A C40 H40B 109.5
C38 C40 H40C 109.5
H40A C40 H40C 109.5
H40B C40 H40C 109.5
C42 C41 C43 111.8(4)
C42 C41 Si2 116.2(3)
C43 C41 Si2 113.1(2)
C42 C41 H41 104.8
C43 C41 H41 104.8
Si2 C41 H41 104.8
C41 C42 H42A 109.5
C41 C42 H42B 109.5
H42A C42 H42B 109.5
C41 C42 H42C 109.5
H42A C42 H42C 109.5
H42B C42 H42C 109.5
C41 C43 H43A 109.5
C41 C43 H43B 109.5
H43A C43 H43B 109.5
C41 C43 H43C 109.5
H43A C43 H43C 109.5
H43B C43 H43C 109.5
C45 C44 C46 114.1(4)
C45 C44 Si2 116.0(3)
C46 C44 Si2 113.1(3)
C45 C44 H44 104.0
C46 C44 H44 104.0
Si2 C44 H44 104.0
C44 C45 H45A 109.5
C44 C45 H45B 109.5
H45A C45 H45B 109.5
C44 C45 H45C 109.5
H45A C45 H45C 109.5
H45B C45 H45C 109.5
C44 C46 H46A 109.5
C44 C46 H46B 109.5
H46A C46 H46B 109.5
C44 C46 H46C 109.5
H46A C46 H46C 109.5
H46B C46 H46C 109.5

loop_
_geom_bond_atom_site_label_1
_geom_bond_atom_site_label_2
_geom_bond_distance
Si1 C26 1.846(3)
Si1 C30 1.879(3)
Si1 C27 1.883(3)
Si1 C33 1.884(4)
Si2 C37 1.841(3)
Si2 C41 1.866(4)
Si2 C38 1.877(3)
Si2 C44 1.894(4)
C1 C24 1.404(5)
C1 C2 1.419(4)
C1 C25 1.432(4)
C2 C3 1.399(5)
C2 C14 1.442(4)
C3 C4 1.393(5)
C3 H3 0.9500
C4 C5 1.420(5)
C4 C12 1.448(5)
C5 C6 1.359(5)
C5 H5 0.9500
C6 C7 1.407(9)
C6 C10 1.435(5)
C7 C8 1.373(12)
C7 H7 0.9500
C8 S9 1.732(7)
C8 H8 0.9500
S9 C10 1.748(4)
C10 C11 1.360(5)
S7' C8' 1.741(7)
C8' C9' 1.376(13)
C8' H8' 0.9500
C9' H9' 0.9500
C11 C12 1.414(5)
C11 H11 0.9500
C12 C13 1.396(5)
C13 C14 1.407(5)
C13 H13 0.9500
C14 C15 1.428(5)
C15 C16 1.414(5)
C15 C36 1.436(5)
C16 C17 1.417(5)
C16 C24 1.458(4)
C17 C18 1.375(5)
C17 H17 0.9500
C18 C19 1.415(9)
C18 C22 1.439(5)
C19 C20 1.370(12)
C19 H19 0.9500
C20 S21 1.751(6)
C20 H20 0.9500
S21 C22 1.747(4)
C22 C23 1.363(4)
S19' C20' 1.746(9)
C20' C21' 1.372(13)
C20' H20' 0.9500
C21' H21' 0.9500
C23 C24 1.419(5)
C23 H23 0.9500
C25 C26 1.205(4)
C27 C29 1.534(4)
C27 C28 1.542(5)
C27 H27 1.0000
C28 H28A 0.9800
C28 H28B 0.9800
C28 H28C 0.9800
C29 H29A 0.9800
C29 H29B 0.9800
C29 H29C 0.9800
C30 C32 1.530(5)
C30 C31 1.531(5)
C30 H30 1.0000
C31 H31A 0.9800
C31 H31B 0.9800
C31 H31C 0.9800
C32 H32A 0.9800
C32 H32B 0.9800
C32 H32C 0.9800
C33 C35 1.525(5)
C33 C34 1.528(5)
C33 H33 1.0000
C34 H34A 0.9800
C34 H34B 0.9800
C34 H34C 0.9800
C35 H35A 0.9800
C35 H35B 0.9800
C35 H35C 0.9800
C36 C37 1.209(4)
C38 C40 1.532(5)
C38 C39 1.537(5)
C38 H38 1.0000
C39 H39A 0.9800
C39 H39B 0.9800
C39 H39C 0.9800
C40 H40A 0.9800
C40 H40B 0.9800
C40 H40C 0.9800
C41 C42 1.461(6)
C41 C43 1.526(5)
C41 H41 1.0000
C42 H42A 0.9800
C42 H42B 0.9800
C42 H42C 0.9800
C43 H43A 0.9800
C43 H43B 0.9800
C43 H43C 0.9800
C44 C45 1.427(6)
C44 C46 1.523(5)
C44 H44 1.0000
C45 H45A 0.9800
C45 H45B 0.9800
C45 H45C 0.9800
C46 H46A 0.9800
C46 H46B 0.9800
C46 H46C 0.9800

loop_
_geom_torsion_atom_site_label_1
_geom_torsion_atom_site_label_2
_geom_torsion_atom_site_label_3
_geom_torsion_atom_site_label_4
_geom_torsion
C24 C1 C2 C3 177.8(3)
C25 C1 C2 C3 -2.4(5)
C24 C1 C2 C14 -2.3(4)
C25 C1 C2 C14 177.4(3)
C1 C2 C3 C4 178.8(3)
C14 C2 C3 C4 -1.0(5)
C2 C3 C4 C5 -179.2(3)
C2 C3 C4 C12 -1.1(5)
C3 C4 C5 C6 176.7(3)
C12 C4 C5 C6 -1.4(5)
C4 C5 C6 C7 177.5(9)
C4 C5 C6 C10 0.3(5)
C5 C6 C7 C8 178.4(8)
C10 C6 C7 C8 -4.2(15)
C6 C7 C8 S9 3.1(16)
C7 C8 S9 C10 -0.8(10)
C5 C6 C10 C11 0.8(5)
C7 C6 C10 C11 -176.8(8)
C5 C6 C10 S9 -178.9(3)
C7 C6 C10 S9 3.5(8)
C8 S9 C10 C11 178.8(5)
C8 S9 C10 C6 -1.5(5)
C6 C10 C11 C12 -0.8(5)
S9 C10 C11 C12 178.8(3)
C10 C11 C12 C13 -179.1(3)
C10 C11 C12 C4 -0.3(5)
C3 C4 C12 C13 2.1(5)
C5 C4 C12 C13 -179.8(3)
C3 C4 C12 C11 -176.8(3)
C5 C4 C12 C11 1.4(5)
C11 C12 C13 C14 178.0(3)
C4 C12 C13 C14 -0.8(5)
C12 C13 C14 C15 179.5(3)
C12 C13 C14 C2 -1.4(5)
C3 C2 C14 C13 2.3(4)
C1 C2 C14 C13 -177.6(4)
C3 C2 C14 C15 -178.6(4)
C1 C2 C14 C15 1.6(3)
C13 C14 C15 C16 178.6(3)
C2 C14 C15 C16 -0.5(4)
C13 C14 C15 C36 -2.9(5)
C2 C14 C15 C36 178.0(3)
C14 C15 C16 C17 179.9(3)
C36 C15 C16 C17 1.4(5)
C14 C15 C16 C24 0.1(5)
C36 C15 C16 C24 -178.4(3)
C15 C16 C17 C18 -177.7(3)
C24 C16 C17 C18 2.1(5)
C16 C17 C18 C19 -180.0(9)
C16 C17 C18 C22 -0.2(5)
C17 C18 C19 C20 -179.9(7)
C22 C18 C19 C20 0.4(14)
C18 C19 C20 S21 0.1(15)
C19 C20 S21 C22 -0.4(9)
C17 C18 C22 C23 -1.9(5)
C19 C18 C22 C23 177.9(8)
C17 C18 C22 S21 179.6(3)
C19 C18 C22 S21 -0.7(8)
C20 S21 C22 C23 -177.8(4)
C20 S21 C22 C18 0.6(4)
C18 C22 C23 C24 2.1(5)
S21 C22 C23 C24 -179.7(3)
C2 C1 C24 C23 -176.8(3)
C25 C1 C24 C23 3.5(5)
C2 C1 C24 C16 1.9(5)
C25 C1 C24 C16 -177.8(3)
C22 C23 C24 C1 178.5(3)
C22 C23 C24 C16 -0.2(5)
C15 C16 C24 C1 -0.8(4)
C17 C16 C24 C1 179.4(3)
C15 C16 C24 C23 177.9(3)
C17 C16 C24 C23 -1.9(4)
C24 C1 C25 C26 88(25)
C2 C1 C25 C26 -92(25)
C1 C25 C26 Si1 82(26)
C30 Si1 C26 C25 -90(8)
C27 Si1 C26 C25 149(8)
C33 Si1 C26 C25 28(8)
C26 Si1 C27 C29 164.9(2)
C30 Si1 C27 C29 45.8(3)
C33 Si1 C27 C29 -78.5(3)
C26 Si1 C27 C28 39.0(3)
C30 Si1 C27 C28 -80.1(3)
C33 Si1 C27 C28 155.6(2)
C26 Si1 C30 C32 61.9(3)
C27 Si1 C30 C32 -178.4(2)
C33 Si1 C30 C32 -52.9(3)
C26 Si1 C30 C31 -62.3(3)
C27 Si1 C30 C31 57.3(3)
C33 Si1 C30 C31 -177.2(2)
C26 Si1 C33 C35 60.9(3)
C30 Si1 C33 C35 177.1(3)
C27 Si1 C33 C35 -57.6(3)
C26 Si1 C33 C34 -172.0(3)
C30 Si1 C33 C34 -55.7(3)
C27 Si1 C33 C34 69.6(3)
C16 C15 C36 C37 63(15)
C14 C15 C36 C37 -116(15)
C15 C36 C37 Si2 -67(24)
C41 Si2 C37 C36 -137(15)
C38 Si2 C37 C36 101(15)
C44 Si2 C37 C36 -17(15)
C37 Si2 C38 C40 58.8(3)
C41 Si2 C38 C40 -60.4(3)
C44 Si2 C38 C40 174.5(3)
C37 Si2 C38 C39 -66.6(3)
C41 Si2 C38 C39 174.1(2)
C44 Si2 C38 C39 49.0(3)
C37 Si2 C41 C42 -26.9(4)
C38 Si2 C41 C42 91.6(4)
C44 Si2 C41 C42 -144.0(4)
C37 Si2 C41 C43 -158.2(3)
C38 Si2 C41 C43 -39.8(4)
C44 Si2 C41 C43 84.6(3)
C37 Si2 C44 C45 -53.3(5)
C41 Si2 C44 C45 65.1(5)
C38 Si2 C44 C45 -169.5(4)
C37 Si2 C44 C46 172.2(3)
C41 Si2 C44 C46 -69.4(4)
C38 Si2 C44 C46 56.1(4)
